data_1530200
loop_
_publ_author_name
'Kovba, L.M.'

_publ_section_title
;
 The crystal structure of potassium and sodium monouranates
;
_journal_name_full Radiokhimiya
_journal_page_first 309
_journal_page_last 311
_journal_volume 13
_journal_year 1971
_chemical_formula_sum 'Na2 O4 U'
_chemical_name_systematic 'Na2 U O4'
_space_group_IT_number 56
_symmetry_space_group_name_Hall '-P 2ab 2ac'
_symmetry_space_group_name_H-M 'P c c n'
_cell_angle_alpha 90
_cell_angle_beta 90
_cell_angle_gamma 90
_cell_formula_units_Z 4
_cell_length_a 11.708
_cell_length_b 5.805
_cell_length_c 5.97
_cell_volume 405.751
_citation_journal_id_ASTM RADKAU
_cod_data_source_file Kovba_RADKAU_1971_948.cif
_cod_data_source_block Na2O4U1
_cod_original_cell_volume 405.7507
_cod_original_formula_sum 'Na2 O4 U1'
_cod_database_code 1530200

loop_
_symmetry_equiv_pos_as_xyz
x,y,z
-x+1/2,-y+1/2,z
x+1/2,-y,-z+1/2
-x,y+1/2,-z+1/2
-x,-y,-z
x-1/2,y-1/2,-z
-x-1/2,y,z-1/2
x,-y-1/2,z-1/2

loop_
_atom_site_label
_atom_site_type_symbol
_atom_site_fract_x
_atom_site_fract_y
_atom_site_fract_z
_atom_site_occupancy
_atom_site_U_iso_or_equiv
Na1 Na+1 0.338 -0.036 -0.019 1 0.0
U1 U+6 0 0 0 1 0.0
O2 O-2 0.04 0.31 0.19 1 0.0
O1 O-2 0.159 -0.05 0.02 1 0.0
